data_4122166
loop_
_publ_author_name
'McAtee, Jesse R.'
'Yap, Glenn P. A.'
'Watson, Donald A.'

_publ_section_title
;
 Rational design of a second generation catalyst for preparation of
 allylsilanes using the silyl-heck reaction.
;
_journal_issue 28
_journal_name_full 'Journal of the American Chemical Society'
_journal_page_first 10166
_journal_page_last 10172
_journal_paper_doi 10.1021/ja505446y
_journal_volume 136
_journal_year 2014
_chemical_formula_sum 'C32 H53 N2 P'
_chemical_formula_weight 496.73
_chemical_name_systematic
; 
 ? 
;
_space_group_IT_number 14
_symmetry_cell_setting monoclinic
_symmetry_space_group_name_Hall '-P 2yn'
_symmetry_space_group_name_H-M 'P 1 21/n 1'
_atom_sites_solution_hydrogens geom
_atom_sites_solution_primary direct
_atom_sites_solution_secondary difmap
_audit_creation_method SHELXL-97
_cell_angle_alpha 90.00
_cell_angle_beta 90.626(3)
_cell_angle_gamma 90.00
_cell_formula_units_Z 4
_cell_length_a 6.6137(10)
_cell_length_b 18.406(3)
_cell_length_c 26.543(4)
_cell_measurement_reflns_used 4230
_cell_measurement_temperature 200(2)
_cell_measurement_theta_max 21.75
_cell_measurement_theta_min 2.21
_cell_volume 3230.9(9)
_computing_cell_refinement 'Bruker SAINT'
_computing_data_collection 'Bruker APEX2'
_computing_data_reduction 'Bruker SAINT'
_computing_molecular_graphics 'Bruker SHELXTL'
_computing_publication_material 'Bruker SHELXTL'
_computing_structure_refinement 'SHELXL-97 (Sheldrick, 2008)'
_computing_structure_solution 'SHELXS-97 (Sheldrick, 2008)'
_diffrn_ambient_temperature 200(2)
_diffrn_detector_area_resol_mean 8.33
_diffrn_measured_fraction_theta_full 1.000
_diffrn_measured_fraction_theta_max 0.999
_diffrn_measurement_device_type 'Bruker APEX-II CCD'
_diffrn_measurement_method '\f and \w scans'
_diffrn_radiation_monochromator graphite
_diffrn_radiation_source 'fine-focus sealed tube'
_diffrn_radiation_type MoK\a
_diffrn_radiation_wavelength 0.71073
_diffrn_reflns_av_R_equivalents 0.0627
_diffrn_reflns_av_sigmaI/netI 0.0470
_diffrn_reflns_limit_h_max 8
_diffrn_reflns_limit_h_min -8
_diffrn_reflns_limit_k_max 23
_diffrn_reflns_limit_k_min -23
_diffrn_reflns_limit_l_max 34
_diffrn_reflns_limit_l_min -34
_diffrn_reflns_number 41917
_diffrn_reflns_theta_full 25.00
_diffrn_reflns_theta_max 27.51
_diffrn_reflns_theta_min 1.89
_exptl_absorpt_coefficient_mu 0.105
_exptl_absorpt_correction_T_max 0.9898
_exptl_absorpt_correction_T_min 0.9538
_exptl_absorpt_correction_type multi-scan
_exptl_absorpt_process_details 'APEX2 (Bruker, 2007)'
_exptl_crystal_colour colourless
_exptl_crystal_density_diffrn 1.021
_exptl_crystal_density_method 'not measured'
_exptl_crystal_description needle
_exptl_crystal_F_000 1096
_exptl_crystal_size_max 0.45
_exptl_crystal_size_mid 0.11
_exptl_crystal_size_min 0.10
_refine_diff_density_max 0.266
_refine_diff_density_min -0.224
_refine_diff_density_rms 0.042
_refine_ls_extinction_method none
_refine_ls_goodness_of_fit_ref 1.027
_refine_ls_hydrogen_treatment constr
_refine_ls_matrix_type full
_refine_ls_number_parameters 331
_refine_ls_number_reflns 7427
_refine_ls_number_restraints 0
_refine_ls_restrained_S_all 1.027
_refine_ls_R_factor_all 0.0877
_refine_ls_R_factor_gt 0.0543
_refine_ls_shift/su_max 0.000
_refine_ls_shift/su_mean 0.000
_refine_ls_structure_factor_coef Fsqd
_refine_ls_weighting_details 'calc w=1/[\s^2^(Fo^2^)+(0.0509P)^2^+1.3311P] where P=(Fo^2^+2Fc^2^)/3'
_refine_ls_weighting_scheme calc
_refine_ls_wR_factor_gt 0.1227
_refine_ls_wR_factor_ref 0.1432
_reflns_number_gt 5134
_reflns_number_total 7427
_reflns_threshold_expression >2sigma(I)
_cod_data_source_file ja505446y_si_006.cif
_cod_data_source_block donw030
_cod_depositor_comments
;
The following automatic conversions were performed:

'_symmetry_cell_setting' value 'Monoclinic' changed to 'monoclinic'
according to
/usr/data/users/saulius/crontab/automatic-downloads/rss-feeds/ACS/lib/dictionaries/cif_core.dic
dictionary named 'cif_core.dic' version 2.4.2 from 2011-04-26.

Automatic conversion script
Id: cif_fix_values 2281 2013-09-26 08:29:07Z andrius 

 Adding full bibliography for 4122159--4122167.cif.
;
_cod_original_sg_symbol_H-M P2(1)/n
_cod_database_code 4122166

loop_
_symmetry_equiv_pos_as_xyz
'x, y, z'
'-x+1/2, y+1/2, -z+1/2'
'-x, -y, -z'
'x-1/2, -y-1/2, z-1/2'

loop_
_atom_site_label
_atom_site_type_symbol
_atom_site_fract_x
_atom_site_fract_y
_atom_site_fract_z
_atom_site_U_iso_or_equiv
_atom_site_adp_type
_atom_site_occupancy
_atom_site_symmetry_multiplicity
_atom_site_calc_flag
_atom_site_refinement_flags
P1 P 0.47313(7) 0.10815(3) 0.052198(17) 0.02893(13) Uani 1 1 d .
N1 N 0.4978(3) 0.05598(11) 0.27833(6) 0.0500(5) Uani 1 1 d .
N2 N 0.1403(4) 0.40032(10) -0.01634(7) 0.0592(6) Uani 1 1 d .
C1 C 0.3728(3) 0.04516(10) 0.14201(7) 0.0360(4) Uani 1 1 d .
H1 H 0.2987 0.0139 0.1202 0.043 Uiso 1 1 calc R
C2 C 0.3761(3) 0.02996(11) 0.19358(7) 0.0392(5) Uani 1 1 d .
C3 C 0.4885(3) 0.07557(11) 0.22567(7) 0.0379(5) Uani 1 1 d .
C4 C 0.5871(3) 0.13708(11) 0.20629(7) 0.0360(4) Uani 1 1 d .
C5 C 0.5773(3) 0.15021(10) 0.15458(7) 0.0343(4) Uani 1 1 d .
H5 H 0.6433 0.1919 0.1415 0.041 Uiso 1 1 calc R
C6 C 0.4738(3) 0.10432(10) 0.12128(7) 0.0304(4) Uani 1 1 d .
C7 C 0.2651(4) -0.03655(12) 0.21345(8) 0.0550(6) Uani 1 1 d .
H7 H 0.2445 -0.0295 0.2504 0.066 Uiso 1 1 calc R
C8 C 0.0579(4) -0.04725(16) 0.18878(12) 0.0752(8) Uani 1 1 d .
H8A H -0.0172 -0.0014 0.1895 0.113 Uiso 1 1 calc R
H8B H -0.0172 -0.0845 0.2072 0.113 Uiso 1 1 calc R
H8C H 0.0748 -0.0628 0.1538 0.113 Uiso 1 1 calc R
C9 C 0.3922(6) -0.10329(16) 0.20664(19) 0.1262(17) Uani 1 1 d .
H9A H 0.4120 -0.1121 0.1706 0.189 Uiso 1 1 calc R
H9B H 0.3239 -0.1452 0.2216 0.189 Uiso 1 1 calc R
H9C H 0.5238 -0.0962 0.2232 0.189 Uiso 1 1 calc R
C10 C 0.6904(4) 0.03313(15) 0.29895(9) 0.0678(8) Uani 1 1 d .
H10A H 0.7627 0.0045 0.2738 0.102 Uiso 1 1 calc R
H10B H 0.6685 0.0034 0.3290 0.102 Uiso 1 1 calc R
H10C H 0.7709 0.0760 0.3080 0.102 Uiso 1 1 calc R
C11 C 0.3684(4) 0.09590(16) 0.31187(9) 0.0658(7) Uani 1 1 d .
H11A H 0.4234 0.1448 0.3171 0.099 Uiso 1 1 calc R
H11B H 0.3614 0.0706 0.3443 0.099 Uiso 1 1 calc R
H11C H 0.2325 0.0994 0.2970 0.099 Uiso 1 1 calc R
C12 C 0.7088(3) 0.18985(12) 0.23888(8) 0.0453(5) Uani 1 1 d .
H12 H 0.6955 0.1742 0.2748 0.054 Uiso 1 1 calc R
C13 C 0.9328(4) 0.18748(16) 0.22564(10) 0.0652(7) Uani 1 1 d .
H13A H 0.9503 0.2035 0.1908 0.098 Uiso 1 1 calc R
H13B H 0.9832 0.1377 0.2293 0.098 Uiso 1 1 calc R
H13C H 1.0088 0.2197 0.2483 0.098 Uiso 1 1 calc R
C14 C 0.6278(5) 0.26715(13) 0.23449(10) 0.0660(8) Uani 1 1 d .
H14A H 0.6455 0.2847 0.2000 0.099 Uiso 1 1 calc R
H14B H 0.7022 0.2988 0.2579 0.099 Uiso 1 1 calc R
H14C H 0.4838 0.2677 0.2428 0.099 Uiso 1 1 calc R
C15 C 0.3478(3) 0.25690(10) 0.06809(7) 0.0334(4) Uani 1 1 d .
H15 H 0.3744 0.2507 0.1031 0.040 Uiso 1 1 calc R
C16 C 0.2677(3) 0.32281(11) 0.05124(7) 0.0392(5) Uani 1 1 d .
C17 C 0.2302(3) 0.33236(11) -0.00064(7) 0.0410(5) Uani 1 1 d .
C18 C 0.2747(3) 0.27632(11) -0.03467(7) 0.0378(5) Uani 1 1 d .
C19 C 0.3498(3) 0.21125(10) -0.01564(7) 0.0337(4) Uani 1 1 d .
H19 H 0.3750 0.1727 -0.0385 0.040 Uiso 1 1 calc R
C20 C 0.3900(3) 0.19992(10) 0.03543(7) 0.0293(4) Uani 1 1 d .
C21 C 0.2200(4) 0.38207(12) 0.08925(8) 0.0547(6) Uani 1 1 d .
H21 H 0.1628 0.4246 0.0704 0.066 Uiso 1 1 calc R
C22 C 0.0654(7) 0.3575(2) 0.12685(16) 0.1304(17) Uani 1 1 d .
H22A H -0.0617 0.3461 0.1092 0.196 Uiso 1 1 calc R
H22B H 0.0423 0.3964 0.1514 0.196 Uiso 1 1 calc R
H22C H 0.1151 0.3141 0.1444 0.196 Uiso 1 1 calc R
C23 C 0.4104(6) 0.40731(18) 0.11712(14) 0.1046(12) Uani 1 1 d .
H23A H 0.4656 0.3671 0.1371 0.157 Uiso 1 1 calc R
H23B H 0.3767 0.4479 0.1394 0.157 Uiso 1 1 calc R
H23C H 0.5111 0.4232 0.0927 0.157 Uiso 1 1 calc R
C24 C -0.0687(5) 0.39591(17) -0.03332(11) 0.0815(10) Uani 1 1 d .
H24A H -0.0749 0.3720 -0.0663 0.122 Uiso 1 1 calc R
H24B H -0.1252 0.4450 -0.0361 0.122 Uiso 1 1 calc R
H24C H -0.1470 0.3678 -0.0090 0.122 Uiso 1 1 calc R
C25 C 0.2691(5) 0.44914(14) -0.04504(10) 0.0808(10) Uani 1 1 d .
H25A H 0.2856 0.4300 -0.0792 0.121 Uiso 1 1 calc R
H25B H 0.4017 0.4529 -0.0284 0.121 Uiso 1 1 calc R
H25C H 0.2065 0.4973 -0.0468 0.121 Uiso 1 1 calc R
C26 C 0.2450(3) 0.28258(12) -0.09163(7) 0.0447(5) Uani 1 1 d .
H26A H 0.1811 0.3308 -0.0988 0.054 Uiso 1 1 calc R
C27 C 0.4498(4) 0.28089(16) -0.11824(9) 0.0664(7) Uani 1 1 d .
H27A H 0.5152 0.2338 -0.1122 0.100 Uiso 1 1 calc R
H27B H 0.5362 0.3198 -0.1049 0.100 Uiso 1 1 calc R
H27C H 0.4289 0.2879 -0.1545 0.100 Uiso 1 1 calc R
C28 C 0.1045(4) 0.22413(14) -0.11226(9) 0.0636(7) Uani 1 1 d .
H28A H 0.1658 0.1763 -0.1068 0.095 Uiso 1 1 calc R
H28B H 0.0824 0.2319 -0.1484 0.095 Uiso 1 1 calc R
H28C H -0.0252 0.2265 -0.0948 0.095 Uiso 1 1 calc R
C29 C 0.7500(3) 0.11039(12) 0.03587(8) 0.0440(5) Uani 1 1 d .
C30 C 0.8621(4) 0.17903(19) 0.05222(12) 0.0881(11) Uani 1 1 d .
H30A H 0.9900 0.1825 0.0341 0.132 Uiso 1 1 calc R
H30B H 0.8896 0.1770 0.0886 0.132 Uiso 1 1 calc R
H30C H 0.7787 0.2217 0.0445 0.132 Uiso 1 1 calc R
C31 C 0.7644(3) 0.10387(13) -0.02146(8) 0.0509(6) Uani 1 1 d .
H31A H 0.7071 0.1475 -0.0373 0.076 Uiso 1 1 calc R
H31B H 0.6888 0.0610 -0.0329 0.076 Uiso 1 1 calc R
H31C H 0.9065 0.0989 -0.0310 0.076 Uiso 1 1 calc R
C32 C 0.8448(4) 0.04224(19) 0.05922(11) 0.0851(11) Uani 1 1 d .
H32A H 0.9862 0.0384 0.0488 0.128 Uiso 1 1 calc R
H32B H 0.7701 -0.0008 0.0477 0.128 Uiso 1 1 calc R
H32C H 0.8389 0.0455 0.0960 0.128 Uiso 1 1 calc R

loop_
_atom_site_aniso_label
_atom_site_aniso_U_11
_atom_site_aniso_U_22
_atom_site_aniso_U_33
_atom_site_aniso_U_23
_atom_site_aniso_U_13
_atom_site_aniso_U_12
P1 0.0328(2) 0.0277(2) 0.0262(2) -0.00215(19) -0.00303(18) 0.0002(2)
N1 0.0652(12) 0.0571(12) 0.0273(9) 0.0042(8) -0.0081(8) -0.0022(10)
N2 0.0927(16) 0.0420(11) 0.0427(11) 0.0055(9) -0.0103(10) 0.0226(11)
C1 0.0440(11) 0.0314(10) 0.0325(10) -0.0013(8) -0.0061(8) -0.0042(8)
C2 0.0492(12) 0.0362(11) 0.0320(10) 0.0029(8) -0.0036(9) -0.0033(9)
C3 0.0481(12) 0.0371(11) 0.0282(10) 0.0009(8) -0.0066(8) 0.0010(9)
C4 0.0436(11) 0.0342(10) 0.0300(10) -0.0026(8) -0.0098(8) 0.0017(9)
C5 0.0415(11) 0.0297(10) 0.0316(10) 0.0001(8) -0.0059(8) -0.0016(8)
C6 0.0352(10) 0.0284(9) 0.0276(9) -0.0019(7) -0.0045(7) 0.0024(8)
C7 0.0839(18) 0.0452(13) 0.0358(12) 0.0073(10) -0.0060(11) -0.0196(12)
C8 0.0725(19) 0.0700(19) 0.083(2) 0.0171(15) 0.0013(16) -0.0289(15)
C9 0.094(3) 0.0447(17) 0.240(5) 0.054(2) 0.013(3) 0.0036(17)
C10 0.0827(19) 0.0737(18) 0.0464(14) 0.0198(13) -0.0207(13) 0.0003(15)
C11 0.0796(19) 0.084(2) 0.0336(12) -0.0038(12) 0.0029(12) -0.0114(15)
C12 0.0614(14) 0.0423(12) 0.0319(10) -0.0012(9) -0.0140(10) -0.0084(10)
C13 0.0628(16) 0.0730(18) 0.0593(16) -0.0054(13) -0.0186(13) -0.0201(14)
C14 0.096(2) 0.0446(14) 0.0568(15) -0.0170(11) -0.0198(14) -0.0014(13)
C15 0.0408(11) 0.0330(10) 0.0262(9) -0.0010(7) -0.0029(8) 0.0043(8)
C16 0.0515(12) 0.0332(10) 0.0326(10) -0.0017(8) -0.0055(9) 0.0076(9)
C17 0.0537(13) 0.0333(11) 0.0357(11) 0.0040(8) -0.0067(9) 0.0079(9)
C18 0.0434(11) 0.0407(11) 0.0292(10) 0.0042(8) -0.0033(8) 0.0036(9)
C19 0.0385(10) 0.0358(10) 0.0269(9) -0.0024(8) 0.0013(8) 0.0039(8)
C20 0.0287(9) 0.0316(9) 0.0277(9) 0.0011(7) -0.0012(7) 0.0009(7)
C21 0.0889(18) 0.0361(12) 0.0388(12) -0.0057(9) -0.0105(12) 0.0213(12)
C22 0.156(4) 0.097(3) 0.140(4) -0.057(3) 0.092(3) -0.001(3)
C23 0.129(3) 0.077(2) 0.107(3) -0.051(2) -0.026(2) 0.000(2)
C24 0.095(2) 0.083(2) 0.0657(18) 0.0078(15) -0.0146(16) 0.0507(18)
C25 0.146(3) 0.0400(14) 0.0564(16) 0.0111(12) -0.0148(18) 0.0014(16)
C26 0.0599(14) 0.0466(13) 0.0274(10) 0.0051(9) -0.0068(9) 0.0057(10)
C27 0.0720(18) 0.094(2) 0.0328(12) 0.0117(13) 0.0052(12) 0.0041(15)
C28 0.0869(19) 0.0653(17) 0.0382(13) 0.0047(11) -0.0206(12) -0.0078(14)
C29 0.0344(11) 0.0545(13) 0.0430(12) -0.0117(10) 0.0003(9) 0.0088(10)
C30 0.0374(14) 0.124(3) 0.104(2) -0.057(2) 0.0231(15) -0.0282(16)
C31 0.0462(13) 0.0578(14) 0.0489(13) -0.0031(11) 0.0137(10) 0.0082(11)
C32 0.0739(19) 0.122(3) 0.0591(17) 0.0126(17) 0.0041(14) 0.0636(19)

loop_
_atom_type_symbol
_atom_type_description
_atom_type_scat_dispersion_real
_atom_type_scat_dispersion_imag
_atom_type_scat_source
C C 0.0033 0.0016 'International Tables Vol C Tables 4.2.6.8 and 6.1.1.4'
H H 0.0000 0.0000 'International Tables Vol C Tables 4.2.6.8 and 6.1.1.4'
N N 0.0061 0.0033 'International Tables Vol C Tables 4.2.6.8 and 6.1.1.4'
P P 0.1023 0.0942 'International Tables Vol C Tables 4.2.6.8 and 6.1.1.4'

loop_
_geom_angle_atom_site_label_1
_geom_angle_atom_site_label_2
_geom_angle_atom_site_label_3
_geom_angle
C20 P1 C6 106.02(8)
C20 P1 C29 102.34(9)
C6 P1 C29 103.80(9)
C11 N1 C10 116.20(19)
C11 N1 C3 116.78(19)
C10 N1 C3 117.9(2)
C17 N2 C24 115.4(2)
C17 N2 C25 116.3(2)
C24 N2 C25 115.6(2)
C6 C1 C2 122.74(17)
C6 C1 H1 118.6
C2 C1 H1 118.6
C1 C2 C3 118.52(18)
C1 C2 C7 119.83(18)
C3 C2 C7 121.62(18)
C2 C3 C4 120.27(17)
C2 C3 N1 117.06(18)
C4 C3 N1 122.66(17)
C5 C4 C3 118.84(17)
C5 C4 C12 117.83(18)
C3 C4 C12 123.32(17)
C4 C5 C6 122.39(18)
C4 C5 H5 118.8
C6 C5 H5 118.8
C1 C6 C5 117.15(17)
C1 C6 P1 115.38(13)
C5 C6 P1 127.25(15)
C9 C7 C2 110.1(2)
C9 C7 C8 110.2(3)
C2 C7 C8 112.90(19)
C9 C7 H7 107.8
C2 C7 H7 107.8
C8 C7 H7 107.8
C7 C8 H8A 109.5
C7 C8 H8B 109.5
H8A C8 H8B 109.5
C7 C8 H8C 109.5
H8A C8 H8C 109.5
H8B C8 H8C 109.5
C7 C9 H9A 109.5
C7 C9 H9B 109.5
H9A C9 H9B 109.5
C7 C9 H9C 109.5
H9A C9 H9C 109.5
H9B C9 H9C 109.5
N1 C10 H10A 109.5
N1 C10 H10B 109.5
H10A C10 H10B 109.5
N1 C10 H10C 109.5
H10A C10 H10C 109.5
H10B C10 H10C 109.5
N1 C11 H11A 109.5
N1 C11 H11B 109.5
H11A C11 H11B 109.5
N1 C11 H11C 109.5
H11A C11 H11C 109.5
H11B C11 H11C 109.5
C14 C12 C4 111.64(18)
C14 C12 C13 110.5(2)
C4 C12 C13 111.02(18)
C14 C12 H12 107.8
C4 C12 H12 107.8
C13 C12 H12 107.8
C12 C13 H13A 109.5
C12 C13 H13B 109.5
H13A C13 H13B 109.5
C12 C13 H13C 109.5
H13A C13 H13C 109.5
H13B C13 H13C 109.5
C12 C14 H14A 109.5
C12 C14 H14B 109.5
H14A C14 H14B 109.5
C12 C14 H14C 109.5
H14A C14 H14C 109.5
H14B C14 H14C 109.5
C20 C15 C16 122.27(17)
C20 C15 H15 118.9
C16 C15 H15 118.9
C15 C16 C17 118.96(18)
C15 C16 C21 119.44(17)
C17 C16 C21 121.59(18)
C18 C17 C16 120.10(17)
C18 C17 N2 122.63(18)
C16 C17 N2 117.24(18)
C19 C18 C17 118.42(17)
C19 C18 C26 117.82(18)
C17 C18 C26 123.76(18)
C18 C19 C20 123.08(17)
C18 C19 H19 118.5
C20 C19 H19 118.5
C15 C20 C19 117.11(17)
C15 C20 P1 127.33(14)
C19 C20 P1 115.34(14)
C22 C21 C16 111.8(2)
C22 C21 C23 109.4(3)
C16 C21 C23 111.4(2)
C22 C21 H21 108.0
C16 C21 H21 108.0
C23 C21 H21 108.0
C21 C22 H22A 109.5
C21 C22 H22B 109.5
H22A C22 H22B 109.5
C21 C22 H22C 109.5
H22A C22 H22C 109.5
H22B C22 H22C 109.5
C21 C23 H23A 109.5
C21 C23 H23B 109.5
H23A C23 H23B 109.5
C21 C23 H23C 109.5
H23A C23 H23C 109.5
H23B C23 H23C 109.5
N2 C24 H24A 109.5
N2 C24 H24B 109.5
H24A C24 H24B 109.5
N2 C24 H24C 109.5
H24A C24 H24C 109.5
H24B C24 H24C 109.5
N2 C25 H25A 109.5
N2 C25 H25B 109.5
H25A C25 H25B 109.5
N2 C25 H25C 109.5
H25A C25 H25C 109.5
H25B C25 H25C 109.5
C28 C26 C18 112.02(18)
C28 C26 C27 111.0(2)
C18 C26 C27 110.44(18)
C28 C26 H26A 107.7
C18 C26 H26A 107.7
C27 C26 H26A 107.7
C26 C27 H27A 109.5
C26 C27 H27B 109.5
H27A C27 H27B 109.5
C26 C27 H27C 109.5
H27A C27 H27C 109.5
H27B C27 H27C 109.5
C26 C28 H28A 109.5
C26 C28 H28B 109.5
H28A C28 H28B 109.5
C26 C28 H28C 109.5
H28A C28 H28C 109.5
H28B C28 H28C 109.5
C30 C29 C31 108.2(2)
C30 C29 C32 111.6(2)
C31 C29 C32 107.98(19)
C30 C29 P1 115.01(15)
C31 C29 P1 107.33(14)
C32 C29 P1 106.48(18)
C29 C30 H30A 109.5
C29 C30 H30B 109.5
H30A C30 H30B 109.5
C29 C30 H30C 109.5
H30A C30 H30C 109.5
H30B C30 H30C 109.5
C29 C31 H31A 109.5
C29 C31 H31B 109.5
H31A C31 H31B 109.5
C29 C31 H31C 109.5
H31A C31 H31C 109.5
H31B C31 H31C 109.5
C29 C32 H32A 109.5
C29 C32 H32B 109.5
H32A C32 H32B 109.5
C29 C32 H32C 109.5
H32A C32 H32C 109.5
H32B C32 H32C 109.5

loop_
_geom_bond_atom_site_label_1
_geom_bond_atom_site_label_2
_geom_bond_distance
P1 C20 1.8297(19)
P1 C6 1.8348(18)
P1 C29 1.886(2)
N1 C11 1.443(3)
N1 C10 1.443(3)
N1 C3 1.444(2)
N2 C17 1.445(3)
N2 C24 1.451(4)
N2 C25 1.459(4)
C1 C6 1.394(3)
C1 C2 1.397(3)
C1 H1 0.9500
C2 C3 1.403(3)
C2 C7 1.525(3)
C3 C4 1.407(3)
C4 C5 1.394(3)
C4 C12 1.524(3)
C5 C6 1.396(2)
C5 H5 0.9500
C7 C9 1.501(4)
C7 C8 1.525(4)
C7 H7 1.0000
C8 H8A 0.9800
C8 H8B 0.9800
C8 H8C 0.9800
C9 H9A 0.9800
C9 H9B 0.9800
C9 H9C 0.9800
C10 H10A 0.9800
C10 H10B 0.9800
C10 H10C 0.9800
C11 H11A 0.9800
C11 H11B 0.9800
C11 H11C 0.9800
C12 C14 1.524(3)
C12 C13 1.527(3)
C12 H12 1.0000
C13 H13A 0.9800
C13 H13B 0.9800
C13 H13C 0.9800
C14 H14A 0.9800
C14 H14B 0.9800
C14 H14C 0.9800
C15 C20 1.391(3)
C15 C16 1.395(3)
C15 H15 0.9500
C16 C17 1.408(3)
C16 C21 1.521(3)
C17 C18 1.404(3)
C18 C19 1.390(3)
C18 C26 1.527(3)
C19 C20 1.394(2)
C19 H19 0.9500
C21 C22 1.506(4)
C21 C23 1.526(4)
C21 H21 1.0000
C22 H22A 0.9800
C22 H22B 0.9800
C22 H22C 0.9800
C23 H23A 0.9800
C23 H23B 0.9800
C23 H23C 0.9800
C24 H24A 0.9800
C24 H24B 0.9800
C24 H24C 0.9800
C25 H25A 0.9800
C25 H25B 0.9800
C25 H25C 0.9800
C26 C28 1.520(3)
C26 C27 1.535(3)
C26 H26A 1.0000
C27 H27A 0.9800
C27 H27B 0.9800
C27 H27C 0.9800
C28 H28A 0.9800
C28 H28B 0.9800
C28 H28C 0.9800
C29 C30 1.526(3)
C29 C31 1.531(3)
C29 C32 1.531(3)
C30 H30A 0.9800
C30 H30B 0.9800
C30 H30C 0.9800
C31 H31A 0.9800
C31 H31B 0.9800
C31 H31C 0.9800
C32 H32A 0.9800
C32 H32B 0.9800
C32 H32C 0.9800

loop_
_geom_torsion_atom_site_label_1
_geom_torsion_atom_site_label_2
_geom_torsion_atom_site_label_3
_geom_torsion_atom_site_label_4
_geom_torsion
C6 C1 C2 C3 -1.0(3)
C6 C1 C2 C7 -178.9(2)
C1 C2 C3 C4 3.0(3)
C7 C2 C3 C4 -179.2(2)
C1 C2 C3 N1 -176.64(19)
C7 C2 C3 N1 1.2(3)
C11 N1 C3 C2 -101.6(2)
C10 N1 C3 C2 112.6(2)
C11 N1 C3 C4 78.7(3)
C10 N1 C3 C4 -67.0(3)
C2 C3 C4 C5 -2.4(3)
N1 C3 C4 C5 177.27(19)
C2 C3 C4 C12 178.9(2)
N1 C3 C4 C12 -1.5(3)
C3 C4 C5 C6 -0.3(3)
C12 C4 C5 C6 178.49(18)
C2 C1 C6 C5 -1.5(3)
C2 C1 C6 P1 173.36(16)
C4 C5 C6 C1 2.2(3)
C4 C5 C6 P1 -171.97(15)
C20 P1 C6 C1 129.71(15)
C29 P1 C6 C1 -122.86(16)
C20 P1 C6 C5 -56.01(19)
C29 P1 C6 C5 51.43(19)
C1 C2 C7 C9 81.4(3)
C3 C2 C7 C9 -96.4(3)
C1 C2 C7 C8 -42.2(3)
C3 C2 C7 C8 140.1(2)
C5 C4 C12 C14 59.1(3)
C3 C4 C12 C14 -122.1(2)
C5 C4 C12 C13 -64.6(3)
C3 C4 C12 C13 114.1(2)
C20 C15 C16 C17 -0.7(3)
C20 C15 C16 C21 178.4(2)
C15 C16 C17 C18 -0.5(3)
C21 C16 C17 C18 -179.6(2)
C15 C16 C17 N2 177.8(2)
C21 C16 C17 N2 -1.3(3)
C24 N2 C17 C18 69.5(3)
C25 N2 C17 C18 -70.7(3)
C24 N2 C17 C16 -108.7(2)
C25 N2 C17 C16 111.1(2)
C16 C17 C18 C19 2.0(3)
N2 C17 C18 C19 -176.2(2)
C16 C17 C18 C26 -178.2(2)
N2 C17 C18 C26 3.7(3)
C17 C18 C19 C20 -2.4(3)
C26 C18 C19 C20 177.70(18)
C16 C15 C20 C19 0.3(3)
C16 C15 C20 P1 -174.05(16)
C18 C19 C20 C15 1.3(3)
C18 C19 C20 P1 176.34(16)
C6 P1 C20 C15 3.63(19)
C29 P1 C20 C15 -104.84(18)
C6 P1 C20 C19 -170.85(14)
C29 P1 C20 C19 80.68(15)
C15 C16 C21 C22 -60.6(3)
C17 C16 C21 C22 118.5(3)
C15 C16 C21 C23 62.2(3)
C17 C16 C21 C23 -118.7(3)
C19 C18 C26 C28 57.6(3)
C17 C18 C26 C28 -122.3(2)
C19 C18 C26 C27 -66.8(3)
C17 C18 C26 C27 113.4(2)
C20 P1 C29 C30 43.5(2)
C6 P1 C29 C30 -66.6(2)
C20 P1 C29 C31 -76.91(16)
C6 P1 C29 C31 172.93(15)
C20 P1 C29 C32 167.66(16)
C6 P1 C29 C32 57.50(18)
